data_2235295
loop_
_publ_author_name
'Smith, Graham'
'Wermuth, Urs D.'

_publ_section_title
;
 Bis(benzylaminium) 4,5-dichlorobenzene-1,2-dicarboxylate monohydrate
;
_journal_coeditor_code WN2476
_journal_issue 6
_journal_name_full 'Acta Crystallographica Section E'
_journal_page_first o1928
_journal_paper_doi 10.1107/S1600536812023458
_journal_volume 68
_journal_year 2012
_chemical_formula_iupac '2C7 H10 N +, C8 H2 Cl2 O4 2-, H2 O'
_chemical_formula_moiety '2(C7 H10 N +), C8 H2 Cl2 O4 2-, H2 O'
_chemical_formula_sum 'C22 H24 Cl2 N2 O5'
_chemical_formula_weight 467.33
_chemical_name_common 'bis(benzylaminium) 4,5-dichlorophthalate monohydrate'
_chemical_name_systematic
;
Bis(benzylaminium) 4,5-dichlorobenzene-1,2-dicarboxylate monohydrate
;
_space_group_IT_number 14
_symmetry_cell_setting monoclinic
_symmetry_space_group_name_Hall '-P 2ybc'
_symmetry_space_group_name_H-M 'P 1 21/c 1'
_atom_sites_solution_hydrogens geom
_atom_sites_solution_primary direct
_atom_sites_solution_secondary difmap
_audit_creation_method SHELXL97
_cell_angle_alpha 90.00
_cell_angle_beta 112.641(11)
_cell_angle_gamma 90.00
_cell_formula_units_Z 4
_cell_length_a 17.3005(16)
_cell_length_b 10.0084(7)
_cell_length_c 13.6990(12)
_cell_measurement_reflns_used 6279
_cell_measurement_temperature 200(2)
_cell_measurement_theta_max 28.69
_cell_measurement_theta_min 3.17
_cell_volume 2189.2(4)
_computing_cell_refinement 'CrysAlis PRO (Oxford Diffraction, 2010)'
_computing_data_collection 'CrysAlis PRO (Oxford Diffraction, 2010)'
_computing_data_reduction 'CrysAlis PRO (Oxford Diffraction, 2010)'
_computing_molecular_graphics 'PLATON (Spek, 2009)'
_computing_publication_material 'PLATON (Spek, 2009)'
_computing_structure_refinement 'SHELXL97 (Sheldrick, 2008) within WinGX (Farrugia, 1999)'
_computing_structure_solution 'SHELXS97 (Sheldrick, 2008)'
_diffrn_ambient_temperature 200(2)
_diffrn_detector_area_resol_mean 16.077
_diffrn_measured_fraction_theta_full 0.998
_diffrn_measured_fraction_theta_max 0.998
_diffrn_measurement_device_type 'Oxford Diffraction Gemini-S CCD-detector'
_diffrn_measurement_method '\w scans'
_diffrn_radiation_monochromator graphite
_diffrn_radiation_source 'Enhance (Mo) X-ray source'
_diffrn_radiation_type MoK\a
_diffrn_radiation_wavelength 0.71073
_diffrn_reflns_av_R_equivalents 0.0453
_diffrn_reflns_av_sigmaI/netI 0.0384
_diffrn_reflns_limit_h_max 20
_diffrn_reflns_limit_h_min -20
_diffrn_reflns_limit_k_max 11
_diffrn_reflns_limit_k_min -11
_diffrn_reflns_limit_l_max 16
_diffrn_reflns_limit_l_min -16
_diffrn_reflns_number 12311
_diffrn_reflns_theta_full 25.00
_diffrn_reflns_theta_max 25.00
_diffrn_reflns_theta_min 3.18
_diffrn_standards_number 0
_exptl_absorpt_coefficient_mu 0.334
_exptl_absorpt_correction_T_max 0.98
_exptl_absorpt_correction_T_min 0.86
_exptl_absorpt_correction_type multi-scan
_exptl_absorpt_process_details '(CrysAlis PRO; Oxford Diffraction, 2010)'
_exptl_crystal_colour colourless
_exptl_crystal_density_diffrn 1.418
_exptl_crystal_density_method 'not measured'
_exptl_crystal_description plate
_exptl_crystal_F_000 976
_exptl_crystal_size_max 0.33
_exptl_crystal_size_mid 0.22
_exptl_crystal_size_min 0.12
_refine_diff_density_max 0.793
_refine_diff_density_min -0.374
_refine_ls_extinction_method none
_refine_ls_goodness_of_fit_ref 1.190
_refine_ls_hydrogen_treatment constr
_refine_ls_matrix_type full
_refine_ls_number_parameters 312
_refine_ls_number_reflns 3842
_refine_ls_number_restraints 0
_refine_ls_restrained_S_all 1.190
_refine_ls_R_factor_all 0.0869
_refine_ls_R_factor_gt 0.0680
_refine_ls_shift/su_max 0.001
_refine_ls_shift/su_mean 0.000
_refine_ls_structure_factor_coef Fsqd
_refine_ls_weighting_details 'calc w=1/[\s^2^(Fo^2^)+(0.0794P)^2^+3.4869P] where P=(Fo^2^+2Fc^2^)/3'
_refine_ls_weighting_scheme calc
_refine_ls_wR_factor_gt 0.1808
_refine_ls_wR_factor_ref 0.1889
_reflns_number_gt 3019
_reflns_number_total 3842
_reflns_threshold_expression I>2\s(I)
_cod_data_source_file wn2476.cif
_cod_data_source_block I
_cod_original_sg_symbol_H-M 'P 21/c'
_cod_database_code 2235295
_cod_database_fobs_code 2235295

loop_
_symmetry_equiv_pos_as_xyz
'x, y, z'
'-x, y+1/2, -z+1/2'
'-x, -y, -z'
'x, -y+1/2, z+1/2'

loop_
_atom_site_aniso_label
_atom_site_aniso_U_11
_atom_site_aniso_U_22
_atom_site_aniso_U_33
_atom_site_aniso_U_12
_atom_site_aniso_U_13
_atom_site_aniso_U_23
N11A 0.037(2) 0.0257(18) 0.0298(17) -0.0037(15) 0.0179(15) -0.0026(14)
C1A 0.040(2) 0.030(2) 0.0254(19) 0.0025(19) 0.0164(18) -0.0033(16)
C2A 0.048(3) 0.036(3) 0.052(3) 0.008(2) 0.017(2) 0.002(2)
C3A 0.040(3) 0.069(4) 0.058(3) 0.018(3) 0.014(2) -0.002(3)
C4A 0.039(3) 0.079(4) 0.040(3) -0.008(3) 0.019(2) -0.004(3)
C5A 0.045(3) 0.050(3) 0.041(2) -0.009(2) 0.020(2) 0.003(2)
C6A 0.043(3) 0.036(2) 0.031(2) 0.002(2) 0.0188(19) 0.0054(18)
C11A 0.041(2) 0.023(2) 0.033(2) 0.0014(18) 0.0148(18) -0.0012(17)
N11B 0.0371(19) 0.0191(16) 0.0293(16) -0.0034(14) 0.0179(15) -0.0041(13)
C1B 0.038(2) 0.0147(18) 0.041(2) 0.0021(17) 0.0210(19) 0.0040(16)
C2B 0.045(3) 0.031(2) 0.042(2) 0.002(2) 0.022(2) 0.0070(19)
C3B 0.049(3) 0.040(3) 0.041(2) 0.002(2) 0.013(2) 0.004(2)
C4B 0.034(3) 0.027(2) 0.064(3) 0.0046(19) 0.014(2) -0.001(2)
C5B 0.041(3) 0.039(3) 0.062(3) 0.004(2) 0.030(2) 0.003(2)
C6B 0.042(3) 0.040(3) 0.041(2) 0.004(2) 0.022(2) 0.005(2)
C11B 0.041(2) 0.021(2) 0.043(2) 0.0023(18) 0.023(2) 0.0063(17)
Cl4 0.0307(6) 0.0397(6) 0.0530(7) 0.0075(5) 0.0185(5) 0.0053(5)
Cl5 0.0350(6) 0.0422(7) 0.0676(8) -0.0120(5) 0.0155(6) -0.0114(6)
O11 0.0445(18) 0.0204(14) 0.0431(16) 0.0051(13) 0.0262(14) -0.0038(12)
O12 0.0333(17) 0.0378(17) 0.0430(17) 0.0084(14) 0.0103(14) -0.0079(14)
O21 0.0378(17) 0.0388(17) 0.0327(15) -0.0107(14) 0.0173(13) 0.0040(13)
O22 0.0405(16) 0.0210(14) 0.0276(14) -0.0035(12) 0.0171(12) -0.0039(11)
C1 0.035(2) 0.0204(19) 0.0226(18) -0.0011(16) 0.0169(16) 0.0002(15)
C2 0.031(2) 0.0222(19) 0.0221(17) 0.0015(16) 0.0164(16) 0.0029(15)
C3 0.036(2) 0.0210(19) 0.0255(19) 0.0025(17) 0.0173(17) -0.0015(15)
C4 0.030(2) 0.032(2) 0.029(2) 0.0059(18) 0.0180(17) 0.0040(17)
C5 0.035(2) 0.025(2) 0.032(2) -0.0073(18) 0.0146(18) -0.0015(16)
C6 0.038(2) 0.024(2) 0.031(2) -0.0005(18) 0.0189(18) -0.0018(16)
C11 0.034(2) 0.023(2) 0.032(2) 0.0036(17) 0.0188(18) 0.0075(17)
C21 0.029(2) 0.0151(18) 0.031(2) 0.0028(15) 0.0150(17) 0.0032(15)
O1W 0.059(2) 0.0254(16) 0.0577(19) -0.0065(15) 0.0345(17) -0.0072(14)

loop_
_atom_site_type_symbol
_atom_site_label
_atom_site_fract_x
_atom_site_fract_y
_atom_site_fract_z
_atom_site_U_iso_or_equiv
_atom_site_thermal_displace_type
_atom_site_calc_flag
_atom_site_refinement_flags
_atom_site_occupancy
N N11A 0.4026(2) 0.4021(3) 0.0987(2) 0.0293(11) Uani . . 1.000
C C1A 0.2474(3) 0.4407(4) 0.0233(3) 0.0307(11) Uani . . 1.000
C C2A 0.1790(3) 0.5252(5) -0.0185(4) 0.0460(17) Uani . . 1.000
C C3A 0.0984(3) 0.4801(6) -0.0447(4) 0.0571(19) Uani . . 1.000
C C4A 0.0838(3) 0.3462(6) -0.0318(4) 0.0515(19) Uani . . 1.000
C C5A 0.1508(3) 0.2619(5) 0.0077(4) 0.0443(16) Uani . . 1.000
C C6A 0.2319(3) 0.3065(4) 0.0357(3) 0.0353(14) Uani . . 1.000
C C11A 0.3333(3) 0.4980(4) 0.0506(3) 0.0322(12) Uani . . 1.000
N N11B 0.5631(2) 0.4462(3) 0.4310(2) 0.0270(10) Uani . . 1.000
C C1B 0.6924(3) 0.3655(4) 0.5777(3) 0.0295(11) Uani . . 1.000
C C2B 0.7238(3) 0.3664(4) 0.6877(3) 0.0378(14) Uani . . 1.000
C C3B 0.8081(3) 0.3812(5) 0.7454(4) 0.0446(16) Uani . . 1.000
C C4B 0.8630(3) 0.3963(4) 0.6953(4) 0.0431(16) Uani . . 1.000
C C5B 0.8322(3) 0.3971(5) 0.5861(4) 0.0443(17) Uani . . 1.000
C C6B 0.7479(3) 0.3822(5) 0.5275(4) 0.0392(16) Uani . . 1.000
C C11B 0.6004(3) 0.3454(4) 0.5161(3) 0.0329(12) Uani . . 1.000
Cl Cl4 0.05397(7) 0.26123(11) 0.21573(9) 0.0404(4) Uani . . 1.000
Cl Cl5 0.06311(7) -0.04167(12) 0.15221(10) 0.0496(4) Uani . . 1.000
O O11 0.38460(19) -0.0979(3) 0.2378(2) 0.0332(9) Uani . . 1.000
O O12 0.45046(18) 0.0453(3) 0.3688(2) 0.0394(10) Uani . . 1.000
O O21 0.40882(18) 0.3398(3) 0.3058(2) 0.0353(9) Uani . . 1.000
O O22 0.39728(17) 0.3096(3) 0.4609(2) 0.0285(8) Uani . . 1.000
C C1 0.3039(2) 0.0669(4) 0.2786(3) 0.0243(11) Uani . . 1.000
C C2 0.2997(2) 0.1997(4) 0.3108(3) 0.0232(11) Uani . . 1.000
C C3 0.2221(2) 0.2560(4) 0.2924(3) 0.0259(11) Uani . . 1.000
C C4 0.1492(2) 0.1842(4) 0.2424(3) 0.0283(12) Uani . . 1.000
C C5 0.1534(3) 0.0524(4) 0.2126(3) 0.0302(12) Uani . . 1.000
C C6 0.2302(3) -0.0051(4) 0.2304(3) 0.0293(12) Uani . . 1.000
C C11 0.3866(3) 0.0005(4) 0.2974(3) 0.0278(12) Uani . . 1.000
C C21 0.3755(2) 0.2872(4) 0.3636(3) 0.0240(11) Uani . . 1.000
O O1W 0.5248(2) 0.1641(3) 0.2253(2) 0.0437(11) Uani . . 1.000
H H2A 0.18780 0.61480 -0.02910 0.0550 Uiso calc R 1.000
H H3A 0.05360 0.53930 -0.07100 0.0690 Uiso calc R 1.000
H H4A 0.02950 0.31450 -0.04970 0.0620 Uiso calc R 1.000
H H5A 0.14150 0.17180 0.01590 0.0530 Uiso calc R 1.000
H H6A 0.27630 0.24680 0.06290 0.0420 Uiso calc R 1.000
H H11A 0.40280 0.37170 0.15800 0.0350 Uiso . R 1.000
H H12A 0.44980 0.44770 0.10900 0.0350 Uiso . R 1.000
H H13A 0.40080 0.33970 0.05300 0.0350 Uiso . R 1.000
H H14A 0.33700 0.53380 -0.01330 0.0390 Uiso calc R 1.000
H H15A 0.34070 0.57180 0.09930 0.0390 Uiso calc R 1.000
H H2B 0.68730 0.35690 0.72240 0.0450 Uiso calc R 1.000
H H3B 0.82830 0.38090 0.81890 0.0540 Uiso calc R 1.000
H H4B 0.92010 0.40590 0.73450 0.0520 Uiso calc R 1.000
H H5B 0.86890 0.40780 0.55180 0.0530 Uiso calc R 1.000
H H6B 0.72790 0.38340 0.45400 0.0470 Uiso calc R 1.000
H H11B 0.58300 0.44510 0.38110 0.0320 Uiso . R 1.000
H H12B 0.50500 0.42810 0.39110 0.0320 Uiso . R 1.000
H H13B 0.57000 0.52010 0.45910 0.0320 Uiso . R 1.000
H H14B 0.59160 0.25700 0.48470 0.0390 Uiso calc R 1.000
H H15B 0.57160 0.34930 0.56430 0.0390 Uiso calc R 1.000
H H3 0.21900 0.34330 0.31390 0.0310 Uiso calc R 1.000
H H6 0.23260 -0.09300 0.20990 0.0350 Uiso calc R 1.000
H H11W 0.55210 0.23660 0.23670 0.0650 Uiso . R 1.000
H H12W 0.50510 0.15860 0.26570 0.0650 Uiso . R 1.000

loop_
_atom_type_symbol
_atom_type_description
_atom_type_scat_dispersion_real
_atom_type_scat_dispersion_imag
_atom_type_scat_source
C C 0.0033 0.0016 'International Tables Vol C Tables 4.2.6.8 and 6.1.1.4'
H H 0.0000 0.0000 'International Tables Vol C Tables 4.2.6.8 and 6.1.1.4'
N N 0.0061 0.0033 'International Tables Vol C Tables 4.2.6.8 and 6.1.1.4'
O O 0.0106 0.0060 'International Tables Vol C Tables 4.2.6.8 and 6.1.1.4'
Cl Cl 0.1484 0.1585 'International Tables Vol C Tables 4.2.6.8 and 6.1.1.4'

loop_
_geom_angle_atom_site_label_1
_geom_angle_atom_site_label_2
_geom_angle_atom_site_label_3
_geom_angle
_geom_angle_publ_flag
H11W O1W H12W 108.00 no
C11A N11A H13A 110.00 no
C11A N11A H11A 111.00 no
H12A N11A H13A 105.00 no
H11A N11A H13A 114.00 no
H11A N11A H12A 111.00 no
C11A N11A H12A 106.00 no
C11B N11B H11B 115.00 no
H12B N11B H13B 112.00 no
C11B N11B H13B 108.00 no
H11B N11B H13B 110.00 no
C11B N11B H12B 111.00 no
H11B N11B H12B 101.00 no
C6A C1A C11A 123.9(4) no
C2A C1A C11A 118.4(4) no
C2A C1A C6A 117.7(5) no
C1A C2A C3A 121.7(5) no
C2A C3A C4A 120.0(5) no
C3A C4A C5A 118.6(5) no
C4A C5A C6A 121.9(5) no
C1A C6A C5A 120.1(4) no
N11A C11A C1A 114.8(3) no
C3A C2A H2A 119.00 no
C1A C2A H2A 119.00 no
C2A C3A H3A 120.00 no
C4A C3A H3A 120.00 no
C3A C4A H4A 121.00 no
C5A C4A H4A 121.00 no
C4A C5A H5A 119.00 no
C6A C5A H5A 119.00 no
C1A C6A H6A 120.00 no
C5A C6A H6A 120.00 no
H14A C11A H15A 108.00 no
N11A C11A H14A 109.00 no
N11A C11A H15A 109.00 no
C1A C11A H14A 109.00 no
C1A C11A H15A 109.00 no
C2B C1B C6B 118.6(5) no
C2B C1B C11B 119.8(4) no
C6B C1B C11B 121.6(4) no
C1B C2B C3B 120.6(5) no
C2B C3B C4B 120.5(5) no
C3B C4B C5B 119.2(5) no
C4B C5B C6B 120.8(5) no
C1B C6B C5B 120.2(5) no
N11B C11B C1B 113.3(4) no
C1B C2B H2B 120.00 no
C3B C2B H2B 120.00 no
C4B C3B H3B 120.00 no
C2B C3B H3B 120.00 no
C3B C4B H4B 120.00 no
C5B C4B H4B 120.00 no
C4B C5B H5B 120.00 no
C6B C5B H5B 120.00 no
C5B C6B H6B 120.00 no
C1B C6B H6B 120.00 no
N11B C11B H15B 109.00 no
C1B C11B H14B 109.00 no
C1B C11B H15B 109.00 no
H14B C11B H15B 108.00 no
N11B C11B H14B 109.00 no
C2 C1 C6 119.2(4) no
C2 C1 C11 121.4(3) no
C6 C1 C11 119.3(4) no
C1 C2 C21 123.8(3) no
C3 C2 C21 116.9(3) no
C1 C2 C3 119.3(4) no
C2 C3 C4 120.9(4) no
Cl4 C4 C3 119.2(3) no
Cl4 C4 C5 121.0(3) no
C3 C4 C5 119.8(4) no
Cl5 C5 C6 119.1(3) no
C4 C5 C6 119.9(4) no
Cl5 C5 C4 121.0(4) no
C1 C6 C5 120.8(4) no
O11 C11 C1 116.3(4) no
O12 C11 C1 118.2(4) no
O11 C11 O12 125.5(5) no
O21 C21 C2 117.7(3) no
O22 C21 C2 117.5(3) no
O21 C21 O22 124.7(4) no
C2 C3 H3 120.00 no
C4 C3 H3 119.00 no
C1 C6 H6 120.00 no
C5 C6 H6 120.00 no

loop_
_geom_bond_atom_site_label_1
_geom_bond_atom_site_label_2
_geom_bond_distance
_geom_bond_publ_flag
Cl4 C4 1.726(4) no
Cl5 C5 1.737(5) no
O11 C11 1.271(5) no
O12 C11 1.244(5) no
O21 C21 1.260(5) no
O22 C21 1.258(5) no
O1W H11W 0.8500 no
O1W H12W 0.7600 no
N11A C11A 1.478(6) no
N11A H13A 0.8800 no
N11A H11A 0.8700 no
N11A H12A 0.9000 no
N11B C11B 1.488(5) no
N11B H12B 0.9600 no
N11B H13B 0.8200 no
N11B H11B 0.8800 no
C1A C6A 1.393(6) no
C1A C2A 1.386(7) no
C1A C11A 1.500(7) no
C2A C3A 1.375(8) no
C3A C4A 1.388(8) no
C4A C5A 1.366(8) no
C5A C6A 1.379(8) no
C2A H2A 0.9300 no
C3A H3A 0.9300 no
C4A H4A 0.9300 no
C5A H5A 0.9300 no
C6A H6A 0.9300 no
C11A H15A 0.9700 no
C11A H14A 0.9700 no
C1B C2B 1.391(5) no
C1B C11B 1.501(7) no
C1B C6B 1.390(7) no
C2B C3B 1.373(7) no
C3B C4B 1.378(8) no
C4B C5B 1.381(7) no
C5B C6B 1.376(8) no
C2B H2B 0.9300 no
C3B H3B 0.9300 no
C4B H4B 0.9300 no
C5B H5B 0.9300 no
C6B H6B 0.9300 no
C11B H15B 0.9700 no
C11B H14B 0.9700 no
C1 C11 1.507(6) no
C1 C2 1.411(6) no
C1 C6 1.390(6) no
C2 C21 1.510(5) no
C2 C3 1.387(5) no
C3 C4 1.382(5) no
C4 C5 1.391(6) no
C5 C6 1.381(7) no
C3 H3 0.9300 no
C6 H6 0.9300 no

loop_
_geom_hbond_atom_site_label_D
_geom_hbond_atom_site_label_H
_geom_hbond_atom_site_label_A
_geom_hbond_site_symmetry_A
_geom_hbond_distance_DH
_geom_hbond_distance_HA
_geom_hbond_distance_DA
_geom_hbond_angle_DHA
_geom_hbond_publ_flag
N11A H11A O21 . 0.87 2.01 2.866(4) 168 yes
N11A H12A O12 2_655 0.90 1.90 2.801(5) 180 yes
N11A H13A O22 4_554 0.88 1.94 2.816(4) 175 yes
N11B H11B O11 2_655 0.88 1.96 2.823(4) 167 yes
N11B H12B O21 . 0.96 1.85 2.770(4) 160 yes
N11B H13B O22 3_666 0.82 1.99 2.803(4) 172 yes
O1W H11W O11 2_655 0.85 1.94 2.789(4) 179 yes
O1W H12W O12 . 0.76 2.28 2.980(4) 154 yes

loop_
_geom_torsion_atom_site_label_1
_geom_torsion_atom_site_label_2
_geom_torsion_atom_site_label_3
_geom_torsion_atom_site_label_4
_geom_torsion
_geom_torsion_publ_flag
C6A C1A C2A C3A 1.6(7) no
C11A C1A C2A C3A -179.5(4) no
C2A C1A C6A C5A -0.6(6) no
C11A C1A C6A C5A -179.4(4) no
C2A C1A C11A N11A 177.6(4) no
C6A C1A C11A N11A -3.6(6) no
C1A C2A C3A C4A -1.5(8) no
C2A C3A C4A C5A 0.4(8) no
C3A C4A C5A C6A 0.6(8) no
C4A C5A C6A C1A -0.5(7) no
C6B C1B C2B C3B -1.1(6) no
C11B C1B C2B C3B 178.3(4) no
C2B C1B C6B C5B 1.0(7) no
C11B C1B C6B C5B -178.4(4) no
C2B C1B C11B N11B 130.6(4) no
C6B C1B C11B N11B -50.1(5) no
C1B C2B C3B C4B 0.4(7) no
C2B C3B C4B C5B 0.3(7) no
C3B C4B C5B C6B -0.4(7) no
C4B C5B C6B C1B -0.3(7) no
C6 C1 C2 C3 -0.8(6) no
C6 C1 C2 C21 -179.9(4) no
C11 C1 C2 C3 -179.5(4) no
C11 C1 C2 C21 1.4(6) no
C2 C1 C6 C5 0.9(6) no
C11 C1 C6 C5 179.6(4) no
C2 C1 C11 O11 -157.7(4) no
C2 C1 C11 O12 22.4(6) no
C6 C1 C11 O11 23.6(6) no
C6 C1 C11 O12 -156.3(4) no
C1 C2 C3 C4 -0.5(6) no
C21 C2 C3 C4 178.6(3) no
C1 C2 C21 O21 78.1(5) no
C1 C2 C21 O22 -106.7(5) no
C3 C2 C21 O21 -101.0(4) no
C3 C2 C21 O22 74.2(5) no
C2 C3 C4 Cl4 -177.0(3) no
C2 C3 C4 C5 1.8(6) no
Cl4 C4 C5 Cl5 -2.6(5) no
Cl4 C4 C5 C6 177.0(3) no
C3 C4 C5 Cl5 178.6(3) no
C3 C4 C5 C6 -1.8(6) no
Cl5 C5 C6 C1 -180.0(3) no
C4 C5 C6 C1 0.4(6) no

loop_
_cod_related_entry_id
_cod_related_entry_database
_cod_related_entry_code
1 ChemSpider 30657834
